data_7157036
loop_
_publ_author_name
'Magyar, Christina L.'
'Wall, Tyler J.'
'Davies, Steven B.'
'Campbell, Molly V.'
'Barna, Haven A.'
'Smith, Sydney R.'
'Savich, Christopher J.'
'Mosey, R. Adam'

_publ_section_title
;
 Triflic anhydride mediated synthesis of 3,4-dihydroquinazolines: a
 three-component one-pot tandem procedure.
;
_journal_issue 34
_journal_name_full 'Organic &amp; biomolecular chemistry'
_journal_page_first 7995
_journal_page_last 8000
_journal_paper_doi 10.1039/c9ob01596e
_journal_volume 17
_journal_year 2019
_chemical_absolute_configuration unk
_chemical_formula_moiety 'C28 H24 N2 O'
_chemical_formula_sum 'C28 H24 N2 O'
_chemical_formula_weight 404.49
_space_group_crystal_system orthorhombic
_space_group_IT_number 33
_space_group_name_Hall 'P 2c -2n'
_space_group_name_H-M_alt 'P n a 21'
_symmetry_space_group_name_Hall 'P 2c -2n'
_symmetry_space_group_name_H-M 'P n a 21'
_atom_sites_solution_hydrogens geom
_atom_sites_solution_primary dual
_audit_creation_date 2018-08-20
_audit_creation_method
;
Olex2 1.2
(compiled 2018.05.29 svn.r3508 for OlexSys, GUI svn.r5506)
;
_audit_update_record
;
2018-08-20 deposited with the CCDC.    2019-08-08 downloaded from the CCDC.
;
_cell_angle_alpha 90
_cell_angle_beta 90
_cell_angle_gamma 90
_cell_formula_units_Z 4
_cell_length_a 13.3870(8)
_cell_length_b 12.8591(8)
_cell_length_c 12.5553(8)
_cell_measurement_reflns_used 7459
_cell_measurement_temperature 173(2)
_cell_measurement_theta_max 25.22
_cell_measurement_theta_min 2.20
_cell_volume 2161.3(2)
_computing_cell_refinement 'SAINT v8.34A (Bruker, 2013)'
_computing_data_collection 'COSMO (BRUKER, V1.61, 2009)'
_computing_data_reduction 'SAINT v8.34A (Bruker, 2013)'
_computing_molecular_graphics
;
O. V. Dolomanov, L. J. Bourhis, R. J. Gildea, J. A. K. Howard and H. Puschmann,
OLEX2: a complete structure solution, refinement and analysis program.
J. Appl. Cryst. (2009). 42, 339-341.
;
_computing_publication_material
;
O. V. Dolomanov, L. J. Bourhis, R. J. Gildea, J. A. K. Howard and H. Puschmann,
OLEX2: a complete structure solution, refinement and analysis program.
J. Appl. Cryst. (2009). 42, 339-341.
;
_computing_structure_refinement 'SHELXL (Sheldrick, Acta Cryst. A64 2008, 112-122)'
_computing_structure_solution 'SHELXT (Sheldrick, G.M. (2015). Acta Cryst. A71, 3-8)'
_diffrn_ambient_temperature 173(2)
_diffrn_detector_area_resol_mean 8.36
_diffrn_measured_fraction_theta_full 1.000
_diffrn_measured_fraction_theta_max 1.000
_diffrn_measurement_device_type 'Bruker APEX-II CCD'
_diffrn_measurement_method \w
_diffrn_radiation_monochromator graphite
_diffrn_radiation_type MoK\a
_diffrn_radiation_wavelength 0.71073
_diffrn_reflns_av_R_equivalents 0.0381
_diffrn_reflns_av_unetI/netI 0.0325
_diffrn_reflns_Laue_measured_fraction_full 1.000
_diffrn_reflns_Laue_measured_fraction_max 1.000
_diffrn_reflns_limit_h_max 16
_diffrn_reflns_limit_h_min -16
_diffrn_reflns_limit_k_max 15
_diffrn_reflns_limit_k_min -15
_diffrn_reflns_limit_l_max 15
_diffrn_reflns_limit_l_min -15
_diffrn_reflns_number 16762
_diffrn_reflns_point_group_measured_fraction_full 1.000
_diffrn_reflns_point_group_measured_fraction_max 0.999
_diffrn_reflns_theta_full 25.242
_diffrn_reflns_theta_max 25.371
_diffrn_reflns_theta_min 2.196
_diffrn_source 'sealed tube'
_diffrn_standards_number 0
_exptl_absorpt_coefficient_mu 0.076
_exptl_absorpt_correction_T_max 0.7452
_exptl_absorpt_correction_T_min 0.6743
_exptl_absorpt_correction_type multi-scan
_exptl_absorpt_process_details
'SADABS-2014/5 (Bruker,2014/5) was used for absorption correction. wR2(int) was 0.0583 before and 0.0549 after correction. The Ratio of minimum to maximum transmission is 0.9049. The \l/2 correction factor is 0.00150.'
_exptl_crystal_colour colourless
_exptl_crystal_colour_primary colourless
_exptl_crystal_density_diffrn 1.243
_exptl_crystal_description block
_exptl_crystal_F_000 856
_exptl_crystal_recrystallization_method 'used as received'
_exptl_crystal_size_max 0.335
_exptl_crystal_size_mid 0.321
_exptl_crystal_size_min 0.22
_refine_diff_density_max 0.119
_refine_diff_density_min -0.166
_refine_diff_density_rms 0.034
_refine_ls_abs_structure_details
;
 Flack x determined using 1436 quotients [(I+)-(I-)]/[(I+)+(I-)]
 (Parsons, Flack and Wagner, Acta Cryst. B69 (2013) 249-259).
;
_refine_ls_abs_structure_Flack 0.3(9)
_refine_ls_extinction_method none
_refine_ls_goodness_of_fit_ref 1.055
_refine_ls_hydrogen_treatment constr
_refine_ls_matrix_type full
_refine_ls_number_parameters 281
_refine_ls_number_reflns 3954
_refine_ls_number_restraints 1
_refine_ls_restrained_S_all 1.055
_refine_ls_R_factor_all 0.0478
_refine_ls_R_factor_gt 0.0400
_refine_ls_shift/su_max 0.000
_refine_ls_shift/su_mean 0.000
_refine_ls_structure_factor_coef Fsqd
_refine_ls_weighting_details 'w=1/[\s^2^(Fo^2^)+(0.0557P)^2^+0.1770P] where P=(Fo^2^+2Fc^2^)/3'
_refine_ls_weighting_scheme calc
_refine_ls_wR_factor_gt 0.0967
_refine_ls_wR_factor_ref 0.1035
_reflns_Friedel_coverage 0.904
_reflns_Friedel_fraction_full 1.000
_reflns_Friedel_fraction_max 0.998
_reflns_number_gt 3442
_reflns_number_total 3954
_reflns_threshold_expression 'I > 2\s(I)'
_cod_data_source_file c9ob01596e2.cif
_cod_data_source_block ram717a
_cod_depositor_comments 'Adding full bibliography for 7157036.cif.'
_cod_database_code 7157036
_shelx_shelxl_version_number 2018/3
_shelx_space_group_comment
;
The symmetry employed for this shelxl refinement is uniquely defined
by the following loop, which should always be used as a source of
symmetry information in preference to the above space-group names.
They are only intended as comments.
;
_shelx_estimated_absorpt_t_max 0.984
_shelx_estimated_absorpt_t_min 0.975
_olex2_refinement_description
;
1. Fixed Uiso
 At 1.2 times of:
  All C(H) groups, All C(H,H) groups
 At 1.5 times of:
  All C(H,H,H) groups
2.a Ternary CH refined with riding coordinates:
 C2(H2)
2.b Secondary CH2 refined with riding coordinates:
 C9(H9A,H9B)
2.c Aromatic/amide H refined with riding coordinates:
 C4(H4), C5(H5), C7(H7), C11(H11), C12(H12), C13(H13), C14(H14), C15(H15),
 C17(H17), C18(H18), C19(H19), C20(H20), C21(H21), C23(H23), C24(H24), C25(H25),
  C26(H26), C27(H27)
2.d Idealised Me refined as rotating group:
 C28(H28A,H28B,H28C)
;
_olex2_diffrn_ambient_temperature_device 'Oxford Cryosystems'
_olex2_exptl_crystal_mounting_method 'The crystal was mounted on a nylon loop with paratone oil'
_olex2_submission_original_sample_id CM-2-131
_olex2_submission_special_instructions 'No special instructions were received'

loop_
_space_group_symop_operation_xyz
'x, y, z'
'-x, -y, z+1/2'
'x+1/2, -y+1/2, z'
'-x+1/2, y+1/2, z+1/2'

loop_
_atom_site_label
_atom_site_type_symbol
_atom_site_fract_x
_atom_site_fract_y
_atom_site_fract_z
_atom_site_U_iso_or_equiv
_atom_site_adp_type
_atom_site_occupancy
_atom_site_site_symmetry_order
_atom_site_calc_flag
_atom_site_refinement_flags_posn
O1 O 0.60945(14) 0.59808(17) 0.53988(17) 0.0432(5) Uani 1 1 d .
N1 N 0.32885(17) 0.20594(18) 0.50866(19) 0.0359(5) Uani 1 1 d .
N2 N 0.34658(17) 0.36826(18) 0.42284(18) 0.0345(5) Uani 1 1 d .
C1 C 0.3098(2) 0.2747(2) 0.4290(2) 0.0328(6) Uani 1 1 d .
C2 C 0.3696(2) 0.2431(2) 0.6110(2) 0.0350(6) Uani 1 1 d .
H2 H 0.413441 0.186933 0.640206 0.042 Uiso 1 1 calc R
C3 C 0.4344(2) 0.3366(2) 0.5905(2) 0.0327(6) Uani 1 1 d .
C4 C 0.5087(2) 0.3667(2) 0.6610(2) 0.0364(7) Uani 1 1 d .
H4 H 0.520613 0.325977 0.722865 0.044 Uiso 1 1 calc R
C5 C 0.5656(2) 0.4541(2) 0.6434(2) 0.0365(7) Uani 1 1 d .
H5 H 0.615554 0.474053 0.693037 0.044 Uiso 1 1 calc R
C6 C 0.5491(2) 0.5128(2) 0.5522(2) 0.0340(6) Uani 1 1 d .
C7 C 0.4757(2) 0.4844(2) 0.4804(2) 0.0323(6) Uani 1 1 d .
H7 H 0.464474 0.525054 0.418344 0.039 Uiso 1 1 calc R
C8 C 0.41796(19) 0.3958(2) 0.4992(2) 0.0297(6) Uani 1 1 d .
C9 C 0.3223(2) 0.0929(2) 0.4977(3) 0.0396(7) Uani 1 1 d .
H9A H 0.291585 0.075658 0.428213 0.048 Uiso 1 1 calc R
H9B H 0.278693 0.064816 0.554517 0.048 Uiso 1 1 calc R
C10 C 0.4238(2) 0.0421(2) 0.5049(2) 0.0400(7) Uani 1 1 d .
C11 C 0.5000(3) 0.0724(2) 0.4363(3) 0.0521(8) Uani 1 1 d .
H11 H 0.487738 0.124759 0.384558 0.063 Uiso 1 1 calc R
C12 C 0.5937(3) 0.0269(3) 0.4428(4) 0.0657(11) Uani 1 1 d .
H12 H 0.645441 0.047996 0.395724 0.079 Uiso 1 1 calc R
C13 C 0.6113(3) -0.0490(3) 0.5177(4) 0.0734(13) Uani 1 1 d .
H13 H 0.675412 -0.080460 0.522245 0.088 Uiso 1 1 calc R
C14 C 0.5372(3) -0.0793(3) 0.5855(4) 0.0691(11) Uani 1 1 d .
H14 H 0.549677 -0.132153 0.636716 0.083 Uiso 1 1 calc R
C15 C 0.4438(3) -0.0334(3) 0.5800(3) 0.0532(9) Uani 1 1 d .
H15 H 0.392958 -0.054088 0.628428 0.064 Uiso 1 1 calc R
C16 C 0.2419(2) 0.2427(2) 0.3412(3) 0.0343(6) Uani 1 1 d .
C17 C 0.2682(2) 0.2680(2) 0.2366(2) 0.0395(7) Uani 1 1 d .
H17 H 0.329762 0.301986 0.222410 0.047 Uiso 1 1 calc R
C18 C 0.2043(3) 0.2435(3) 0.1542(3) 0.0474(8) Uani 1 1 d .
H18 H 0.222475 0.260715 0.083221 0.057 Uiso 1 1 calc R
C19 C 0.1151(3) 0.1947(3) 0.1733(3) 0.0516(9) Uani 1 1 d .
H19 H 0.072177 0.177632 0.115649 0.062 Uiso 1 1 calc R
C20 C 0.0878(2) 0.1705(2) 0.2761(3) 0.0480(8) Uani 1 1 d .
H20 H 0.025576 0.137532 0.289479 0.058 Uiso 1 1 calc R
C21 C 0.1510(2) 0.1942(2) 0.3600(3) 0.0417(7) Uani 1 1 d .
H21 H 0.131948 0.177104 0.430744 0.050 Uiso 1 1 calc R
C22 C 0.2867(2) 0.2631(2) 0.6925(2) 0.0382(7) Uani 1 1 d .
C23 C 0.2328(2) 0.3552(3) 0.6908(3) 0.0463(8) Uani 1 1 d .
H23 H 0.246063 0.405599 0.637306 0.056 Uiso 1 1 calc R
C24 C 0.1600(3) 0.3742(3) 0.7663(3) 0.0567(9) Uani 1 1 d .
H24 H 0.123355 0.437437 0.764109 0.068 Uiso 1 1 calc R
C25 C 0.1401(3) 0.3026(3) 0.8445(3) 0.0568(9) Uani 1 1 d .
H25 H 0.091275 0.316941 0.897445 0.068 Uiso 1 1 calc R
C26 C 0.1913(3) 0.2098(3) 0.8456(3) 0.0543(9) Uani 1 1 d .
H26 H 0.176447 0.158980 0.898172 0.065 Uiso 1 1 calc R
C27 C 0.2647(2) 0.1902(2) 0.7700(3) 0.0437(8) Uani 1 1 d .
H27 H 0.300082 0.126228 0.771510 0.052 Uiso 1 1 calc R
C28 C 0.6006(2) 0.6537(3) 0.4429(3) 0.0516(8) Uani 1 1 d .
H28A H 0.615187 0.607130 0.383107 0.077 Uiso 1 1 calc GR
H28B H 0.648114 0.711705 0.442627 0.077 Uiso 1 1 calc GR
H28C H 0.532501 0.680734 0.435939 0.077 Uiso 1 1 calc GR

loop_
_atom_site_aniso_label
_atom_site_aniso_U_11
_atom_site_aniso_U_22
_atom_site_aniso_U_33
_atom_site_aniso_U_23
_atom_site_aniso_U_13
_atom_site_aniso_U_12
O1 0.0425(11) 0.0454(13) 0.0417(12) 0.0031(9) -0.0061(10) -0.0126(9)
N1 0.0424(13) 0.0327(12) 0.0327(13) -0.0008(10) -0.0049(11) -0.0025(10)
N2 0.0347(12) 0.0380(13) 0.0307(13) -0.0004(10) -0.0040(10) -0.0028(10)
C1 0.0320(14) 0.0387(16) 0.0276(15) -0.0035(12) 0.0018(11) 0.0024(11)
C2 0.0412(16) 0.0351(15) 0.0286(14) 0.0003(12) -0.0056(12) 0.0009(12)
C3 0.0335(14) 0.0326(15) 0.0321(15) -0.0007(11) -0.0010(12) 0.0020(12)
C4 0.0392(16) 0.0414(16) 0.0287(15) 0.0017(12) -0.0049(13) 0.0020(13)
C5 0.0343(15) 0.0425(17) 0.0328(16) -0.0025(13) -0.0054(12) -0.0001(13)
C6 0.0310(14) 0.0353(15) 0.0358(15) -0.0049(12) 0.0010(12) 0.0004(12)
C7 0.0335(14) 0.0335(15) 0.0299(14) 0.0010(11) -0.0011(12) 0.0023(11)
C8 0.0283(12) 0.0324(15) 0.0283(14) -0.0028(12) -0.0007(12) 0.0025(11)
C9 0.0440(16) 0.0341(15) 0.0408(17) -0.0020(14) -0.0031(14) -0.0060(13)
C10 0.0487(17) 0.0276(15) 0.0438(17) -0.0046(13) -0.0033(14) -0.0023(13)
C11 0.0551(19) 0.0405(17) 0.061(2) -0.0041(17) 0.0060(17) -0.0020(15)
C12 0.053(2) 0.052(2) 0.092(3) -0.020(2) 0.015(2) -0.0045(17)
C13 0.061(2) 0.051(2) 0.108(4) -0.024(2) -0.015(3) 0.0150(18)
C14 0.085(3) 0.048(2) 0.075(3) -0.005(2) -0.017(2) 0.019(2)
C15 0.065(2) 0.0407(18) 0.054(2) 0.0009(16) -0.0049(17) 0.0040(16)
C16 0.0353(15) 0.0366(15) 0.0308(14) -0.0025(13) -0.0035(12) -0.0018(12)
C17 0.0382(16) 0.0441(17) 0.0362(16) -0.0016(13) -0.0009(13) -0.0063(13)
C18 0.052(2) 0.060(2) 0.0295(15) -0.0008(15) -0.0025(14) -0.0101(16)
C19 0.058(2) 0.058(2) 0.0395(19) -0.0048(16) -0.0149(16) -0.0123(17)
C20 0.0420(18) 0.0542(19) 0.0478(19) 0.0030(17) -0.0052(15) -0.0144(15)
C21 0.0417(16) 0.0465(17) 0.0369(17) 0.0015(14) -0.0011(14) -0.0081(13)
C22 0.0435(17) 0.0444(17) 0.0267(14) -0.0020(13) -0.0037(13) -0.0080(14)
C23 0.0504(19) 0.0486(19) 0.0400(17) -0.0002(14) 0.0046(15) 0.0019(15)
C24 0.056(2) 0.065(2) 0.049(2) -0.0101(19) 0.0065(18) 0.0002(17)
C25 0.051(2) 0.077(3) 0.042(2) -0.0163(19) 0.0082(17) -0.0170(18)
C26 0.055(2) 0.078(3) 0.0299(17) 0.0023(17) -0.0017(16) -0.0328(19)
C27 0.0488(19) 0.0483(18) 0.0342(16) 0.0011(15) -0.0086(14) -0.0134(15)
C28 0.0485(19) 0.059(2) 0.0472(19) 0.0091(17) -0.0016(16) -0.0196(16)

loop_
_atom_type_symbol
_atom_type_description
_atom_type_scat_dispersion_real
_atom_type_scat_dispersion_imag
_atom_type_scat_source
C C 0.0033 0.0016 'International Tables Vol C Tables 4.2.6.8 and 6.1.1.4'
H H 0.0000 0.0000 'International Tables Vol C Tables 4.2.6.8 and 6.1.1.4'
N N 0.0061 0.0033 'International Tables Vol C Tables 4.2.6.8 and 6.1.1.4'
O O 0.0106 0.0060 'International Tables Vol C Tables 4.2.6.8 and 6.1.1.4'

loop_
_geom_angle_atom_site_label_1
_geom_angle_atom_site_label_2
_geom_angle_atom_site_label_3
_geom_angle
C6 O1 C28 116.8(2)
C1 N1 C2 120.0(2)
C1 N1 C9 124.5(2)
C9 N1 C2 115.2(2)
C1 N2 C8 116.9(2)
N1 C1 C16 118.7(2)
N2 C1 N1 125.0(3)
N2 C1 C16 116.3(2)
N1 C2 H2 107.6
N1 C2 C3 108.8(2)
N1 C2 C22 111.6(2)
C3 C2 H2 107.6
C3 C2 C22 113.5(2)
C22 C2 H2 107.6
C4 C3 C2 121.8(3)
C4 C3 C8 119.1(3)
C8 C3 C2 119.1(2)
C3 C4 H4 119.3
C5 C4 C3 121.5(3)
C5 C4 H4 119.3
C4 C5 H5 120.4
C4 C5 C6 119.3(3)
C6 C5 H5 120.4
O1 C6 C5 115.7(2)
O1 C6 C7 123.9(3)
C7 C6 C5 120.4(3)
C6 C7 H7 120.1
C6 C7 C8 119.9(2)
C8 C7 H7 120.1
C3 C8 N2 122.2(2)
C3 C8 C7 119.8(2)
C7 C8 N2 117.9(2)
N1 C9 H9A 109.3
N1 C9 H9B 109.3
N1 C9 C10 111.7(2)
H9A C9 H9B 107.9
C10 C9 H9A 109.3
C10 C9 H9B 109.3
C11 C10 C9 120.1(3)
C15 C10 C9 121.3(3)
C15 C10 C11 118.5(3)
C10 C11 H11 119.7
C12 C11 C10 120.6(4)
C12 C11 H11 119.7
C11 C12 H12 120.2
C13 C12 C11 119.6(4)
C13 C12 H12 120.2
C12 C13 H13 119.9
C14 C13 C12 120.3(4)
C14 C13 H13 119.9
C13 C14 H14 119.9
C13 C14 C15 120.3(4)
C15 C14 H14 119.9
C10 C15 C14 120.6(4)
C10 C15 H15 119.7
C14 C15 H15 119.7
C17 C16 C1 118.5(3)
C21 C16 C1 122.4(3)
C21 C16 C17 119.0(3)
C16 C17 H17 120.1
C18 C17 C16 119.7(3)
C18 C17 H17 120.1
C17 C18 H18 119.5
C19 C18 C17 120.9(3)
C19 C18 H18 119.5
C18 C19 H19 120.1
C18 C19 C20 119.9(3)
C20 C19 H19 120.1
C19 C20 H20 120.0
C19 C20 C21 120.1(3)
C21 C20 H20 120.0
C16 C21 H21 119.8
C20 C21 C16 120.4(3)
C20 C21 H21 119.8
C23 C22 C2 120.7(3)
C27 C22 C2 120.7(3)
C27 C22 C23 118.6(3)
C22 C23 H23 119.8
C24 C23 C22 120.5(3)
C24 C23 H23 119.8
C23 C24 H24 119.7
C25 C24 C23 120.6(4)
C25 C24 H24 119.7
C24 C25 H25 120.3
C24 C25 C26 119.5(3)
C26 C25 H25 120.3
C25 C26 H26 119.9
C25 C26 C27 120.2(3)
C27 C26 H26 119.9
C22 C27 C26 120.6(3)
C22 C27 H27 119.7
C26 C27 H27 119.7
O1 C28 H28A 109.5
O1 C28 H28B 109.5
O1 C28 H28C 109.5
H28A C28 H28B 109.5
H28A C28 H28C 109.5
H28B C28 H28C 109.5

loop_
_geom_bond_atom_site_label_1
_geom_bond_atom_site_label_2
_geom_bond_distance
O1 C6 1.371(3)
O1 C28 1.417(4)
N1 C1 1.360(4)
N1 C2 1.476(4)
N1 C9 1.463(4)
N2 C1 1.302(3)
N2 C8 1.400(3)
C1 C16 1.486(4)
C2 H2 1.0000
C2 C3 1.505(4)
C2 C22 1.531(4)
C3 C4 1.386(4)
C3 C8 1.393(4)
C4 H4 0.9500
C4 C5 1.375(4)
C5 H5 0.9500
C5 C6 1.390(4)
C6 C7 1.383(4)
C7 H7 0.9500
C7 C8 1.396(4)
C9 H9A 0.9900
C9 H9B 0.9900
C9 C10 1.509(4)
C10 C11 1.391(5)
C10 C15 1.380(5)
C11 H11 0.9500
C11 C12 1.387(5)
C12 H12 0.9500
C12 C13 1.376(7)
C13 H13 0.9500
C13 C14 1.365(6)
C14 H14 0.9500
C14 C15 1.385(6)
C15 H15 0.9500
C16 C17 1.398(4)
C16 C21 1.388(4)
C17 H17 0.9500
C17 C18 1.378(4)
C18 H18 0.9500
C18 C19 1.370(5)
C19 H19 0.9500
C19 C20 1.378(5)
C20 H20 0.9500
C20 C21 1.384(4)
C21 H21 0.9500
C22 C23 1.386(4)
C22 C27 1.383(4)
C23 H23 0.9500
C23 C24 1.382(5)
C24 H24 0.9500
C24 C25 1.372(5)
C25 H25 0.9500
C25 C26 1.377(5)
C26 H26 0.9500
C26 C27 1.389(5)
C27 H27 0.9500
C28 H28A 0.9800
C28 H28B 0.9800
C28 H28C 0.9800
